data_4306086
loop_
_publ_author_name
'Yuqi Li'
'Patrick J. Carroll'
'Larry G. Sneddon'

_publ_section_title
;
Ionic-Liquid-Promoted Decaborane Dehydrogenative Alkyne-Insertion
Reactions: A New Route to o-Carboranes
;
_journal_name_full 'Inorganic Chemistry'
_journal_page_first 9193
_journal_page_last 9202
_journal_paper_doi 10.1021/ic800999y
_journal_volume 47
_journal_year 2008
_chemical_formula_sum 'C10 H16 B10'
_chemical_formula_weight 244.33
_space_group_IT_number 29
_symmetry_cell_setting orthorhombic
_symmetry_Int_Tables_number 29
_symmetry_space_group_name_Hall 'P 2c -2ac'
_symmetry_space_group_name_H-M 'P c a 21'
_atom_sites_solution_hydrogens difmap
_atom_sites_solution_primary direct
_audit_creation_method SHELXL-97
_cell_angle_alpha 90.00
_cell_angle_beta 90.00
_cell_angle_gamma 90.00
_cell_formula_units_Z 4
_cell_length_a 11.138(2)
_cell_length_b 11.5039(19)
_cell_length_c 10.857(2)
_cell_measurement_temperature 143(1)
_cell_volume 1391.1(4)
_computing_data_collection 'CrystalClear (Rigaku, 1999)'
_computing_data_reduction 'CrystalClear (Rigaku, 1999)'
_computing_structure_refinement 'SHELXL-97 (Sheldrick, 1997)'
_computing_structure_solution 'SIR97 (Altomare, 1999)'
_diffrn_ambient_temperature 143(1)
_diffrn_measured_fraction_theta_full 0.988
_diffrn_measured_fraction_theta_max 0.988
_diffrn_measurement_device 'CCD Area Detector'
_diffrn_measurement_device_type 'Rigaku Mercury'
_diffrn_measurement_method 'phi and omega rotations'
_diffrn_radiation_monochromator graphite
_diffrn_radiation_source 'rotating anode'
_diffrn_radiation_type MoK\a
_diffrn_radiation_wavelength 0.71070
_diffrn_reflns_av_R_equivalents 0.0280
_diffrn_reflns_av_sigmaI/netI 0.0311
_diffrn_reflns_limit_h_max 13
_diffrn_reflns_limit_h_min -12
_diffrn_reflns_limit_k_max 12
_diffrn_reflns_limit_k_min -13
_diffrn_reflns_limit_l_max 11
_diffrn_reflns_limit_l_min -12
_diffrn_reflns_number 5538
_diffrn_reflns_theta_full 25.04
_diffrn_reflns_theta_max 25.04
_diffrn_reflns_theta_min 2.55
_exptl_absorpt_coefficient_mu 0.055
_exptl_absorpt_correction_type none
_exptl_crystal_density_diffrn 1.167
_exptl_crystal_density_method 'not measured'
_exptl_crystal_F_000 504
_exptl_crystal_size_max 0.30
_exptl_crystal_size_mid 0.18
_exptl_crystal_size_min 0.03
_refine_diff_density_max 0.166
_refine_diff_density_min -0.192
_refine_diff_density_rms 0.046
_refine_ls_abs_structure_details 'Flack H D (1983), Acta Cryst. A39, 876-881'
_refine_ls_abs_structure_Flack 1(5)
_refine_ls_extinction_method none
_refine_ls_goodness_of_fit_ref 1.041
_refine_ls_hydrogen_treatment refall
_refine_ls_matrix_type full
_refine_ls_number_parameters 246
_refine_ls_number_reflns 2071
_refine_ls_number_restraints 1
_refine_ls_restrained_S_all 1.040
_refine_ls_R_factor_all 0.0507
_refine_ls_R_factor_gt 0.0457
_refine_ls_shift/su_max 0.010
_refine_ls_shift/su_mean 0.002
_refine_ls_structure_factor_coef Fsqd
_refine_ls_weighting_details 'calc w=1/[\s^2^(Fo^2^)+(0.0755P)^2^+0.2967P] where P=(Fo^2^+2Fc^2^)/3'
_refine_ls_weighting_scheme calc
_refine_ls_wR_factor_gt 0.1149
_refine_ls_wR_factor_ref 0.1218
_reflns_number_gt 1896
_reflns_number_total 2071
_reflns_threshold_expression >2sigma(I)
_cod_data_source_file ic800999y_si_002_2.cif
_cod_data_source_block UP3267
_cod_original_sg_symbol_H-M 'P c a 21 '
_cod_database_code 4306086

loop_
_symmetry_equiv_pos_as_xyz
'x, y, z'
'-x+1/2, y, z+1/2'
'x+1/2, -y, z'
'-x, -y, z+1/2'

loop_
_atom_site_label
_atom_site_type_symbol
_atom_site_fract_x
_atom_site_fract_y
_atom_site_fract_z
_atom_site_U_iso_or_equiv
_atom_site_adp_type
_atom_site_occupancy
_atom_site_symmetry_multiplicity
_atom_site_calc_flag
_atom_site_refinement_flags
_atom_site_disorder_assembly
_atom_site_disorder_group
C1 C 0.50405(19) 0.2743(2) 0.5114(2) 0.0270(5) Uani 1 1 d . . .
C2 C 0.3858(2) 0.3521(2) 0.4723(2) 0.0297(6) Uani 1 1 d . . .
B3 B 0.3612(2) 0.2218(2) 0.5460(3) 0.0306(6) Uani 1 1 d . . .
B4 B 0.4819(2) 0.2137(2) 0.6544(3) 0.0292(6) Uani 1 1 d . . .
B5 B 0.5742(3) 0.3387(2) 0.6345(3) 0.0294(6) Uani 1 1 d . . .
B6 B 0.5148(2) 0.4247(2) 0.5140(3) 0.0310(6) Uani 1 1 d . . .
B7 B 0.2753(2) 0.3482(2) 0.5803(3) 0.0317(6) Uani 1 1 d . . .
B8 B 0.3363(2) 0.2623(2) 0.7004(3) 0.0327(6) Uani 1 1 d . . .
B9 B 0.4679(3) 0.3346(3) 0.7563(3) 0.0315(7) Uani 1 1 d . . .
B10 B 0.4876(3) 0.4643(3) 0.6691(3) 0.0321(7) Uani 1 1 d . . .
B11 B 0.3691(2) 0.4731(3) 0.5607(3) 0.0336(7) Uani 1 1 d . . .
B12 B 0.3394(2) 0.4172(2) 0.7101(3) 0.0327(6) Uani 1 1 d . . .
C13 C 0.57018(19) 0.2112(2) 0.4109(2) 0.0273(5) Uani 1 1 d . . .
C14 C 0.5134(2) 0.1851(2) 0.3001(3) 0.0317(6) Uani 1 1 d . . .
C15 C 0.5731(2) 0.1240(2) 0.2078(2) 0.0313(6) Uani 1 1 d . . .
C16 C 0.6907(2) 0.0849(2) 0.2290(2) 0.0329(6) Uani 1 1 d . . .
C17 C 0.7470(2) 0.1119(2) 0.3386(3) 0.0353(6) Uani 1 1 d . . .
C18 C 0.6883(2) 0.1751(2) 0.4294(2) 0.0328(6) Uani 1 1 d . . .
C19 C 0.5135(2) 0.1031(2) 0.0925(3) 0.0351(6) Uani 1 1 d . . .
C20 C 0.4622(2) 0.0883(2) -0.0028(3) 0.0396(6) Uani 1 1 d . . .
H2 H 0.372(2) 0.353(2) 0.384(3) 0.026(6) Uiso 1 1 d . . .
H3 H 0.333(2) 0.1484(19) 0.491(2) 0.024(6) Uiso 1 1 d . . .
H4 H 0.523(2) 0.123(2) 0.669(2) 0.027(6) Uiso 1 1 d . . .
H5 H 0.671(2) 0.327(2) 0.646(3) 0.044(8) Uiso 1 1 d . . .
H6 H 0.564(2) 0.463(2) 0.437(2) 0.022(6) Uiso 1 1 d . . .
H7 H 0.178(2) 0.3487(19) 0.548(3) 0.035(7) Uiso 1 1 d . . .
H8 H 0.278(3) 0.206(2) 0.762(3) 0.058(9) Uiso 1 1 d . . .
H9 H 0.502(2) 0.3274(19) 0.854(2) 0.026(7) Uiso 1 1 d . . .
H10 H 0.530(2) 0.543(2) 0.707(3) 0.048(8) Uiso 1 1 d . . .
H11 H 0.333(2) 0.5519(19) 0.509(2) 0.029(6) Uiso 1 1 d . . .
H12 H 0.282(2) 0.471(2) 0.780(3) 0.052(8) Uiso 1 1 d . . .
H14 H 0.424(2) 0.209(2) 0.285(2) 0.033(7) Uiso 1 1 d . . .
H16 H 0.733(3) 0.043(2) 0.168(3) 0.044(8) Uiso 1 1 d . . .
H17 H 0.830(3) 0.077(3) 0.352(3) 0.053(9) Uiso 1 1 d . . .
H18 H 0.730(2) 0.199(2) 0.515(3) 0.039(7) Uiso 1 1 d . . .
H20 H 0.423(4) 0.071(3) -0.085(4) 0.087(12) Uiso 1 1 d . . .

loop_
_atom_site_aniso_label
_atom_site_aniso_U_11
_atom_site_aniso_U_22
_atom_site_aniso_U_33
_atom_site_aniso_U_23
_atom_site_aniso_U_13
_atom_site_aniso_U_12
C1 0.0234(11) 0.0350(13) 0.0228(12) 0.0003(11) -0.0010(9) 0.0005(9)
C2 0.0253(12) 0.0389(13) 0.0248(14) 0.0015(11) -0.0003(10) 0.0049(10)
B3 0.0224(12) 0.0381(15) 0.0312(16) 0.0001(13) 0.0017(11) -0.0014(11)
B4 0.0292(13) 0.0344(15) 0.0240(14) 0.0020(12) 0.0013(11) 0.0001(11)
B5 0.0259(13) 0.0385(15) 0.0238(14) -0.0004(11) 0.0004(11) -0.0043(11)
B6 0.0286(14) 0.0385(15) 0.0259(14) 0.0036(13) 0.0027(11) -0.0024(12)
B7 0.0276(15) 0.0396(14) 0.0280(14) -0.0013(12) 0.0030(12) 0.0001(11)
B8 0.0277(13) 0.0383(15) 0.0321(15) 0.0028(13) 0.0043(12) -0.0021(12)
B9 0.0291(14) 0.0411(16) 0.0242(14) -0.0016(11) -0.0002(11) -0.0013(11)
B10 0.0351(15) 0.0365(16) 0.0246(15) -0.0006(13) 0.0009(11) -0.0027(12)
B11 0.0334(14) 0.0393(15) 0.0281(16) -0.0016(13) 0.0025(12) 0.0052(12)
B12 0.0306(14) 0.0395(15) 0.0282(15) -0.0010(13) 0.0024(12) 0.0025(12)
C13 0.0249(10) 0.0310(12) 0.0260(12) 0.0031(10) 0.0022(10) -0.0012(9)
C14 0.0276(12) 0.0373(13) 0.0301(13) -0.0006(11) -0.0002(11) 0.0009(11)
C15 0.0313(12) 0.0353(13) 0.0272(13) 0.0008(11) 0.0006(11) -0.0027(10)
C16 0.0309(12) 0.0360(13) 0.0317(14) 0.0012(11) 0.0065(11) 0.0031(10)
C17 0.0277(12) 0.0483(14) 0.0300(13) 0.0006(12) 0.0025(10) 0.0051(12)
C18 0.0286(12) 0.0428(13) 0.0269(13) 0.0009(11) 0.0024(10) -0.0005(10)
C19 0.0364(13) 0.0395(15) 0.0294(14) -0.0016(12) 0.0070(12) 0.0031(10)
C20 0.0413(15) 0.0455(15) 0.0321(16) -0.0009(13) 0.0002(12) 0.0019(12)

loop_
_atom_type_symbol
_atom_type_description
_atom_type_scat_dispersion_real
_atom_type_scat_dispersion_imag
_atom_type_scat_source
C C 0.0033 0.0016 'International Tables Vol C Tables 4.2.6.8 and 6.1.1.4'
H H 0.0000 0.0000 'International Tables Vol C Tables 4.2.6.8 and 6.1.1.4'
B B 0.0013 0.0007 'International Tables Vol C Tables 4.2.6.8 and 6.1.1.4'

loop_
_geom_angle_atom_site_label_1
_geom_angle_atom_site_label_2
_geom_angle_atom_site_label_3
_geom_angle
_geom_angle_site_symmetry_1
_geom_angle_site_symmetry_3
_geom_angle_publ_flag
C13 C1 C2 117.8(2) . . ?
C13 C1 B4 122.00(19) . . ?
C2 C1 B4 109.76(18) . . ?
C13 C1 B5 123.42(19) . . ?
C2 C1 B5 109.26(19) . . ?
B4 C1 B5 62.43(15) . . ?
C13 C1 B6 117.34(18) . . ?
C2 C1 B6 61.17(15) . . ?
B4 C1 B6 113.56(19) . . ?
B5 C1 B6 61.66(15) . . ?
C13 C1 B3 115.86(19) . . ?
C2 C1 B3 60.94(14) . . ?
B4 C1 B3 62.22(15) . . ?
B5 C1 B3 113.41(19) . . ?
B6 C1 B3 113.93(18) . . ?
C1 C2 B7 112.76(19) . . ?
C1 C2 B11 112.73(19) . . ?
B7 C2 B11 63.46(16) . . ?
C1 C2 B6 61.87(15) . . ?
B7 C2 B6 115.8(2) . . ?
B11 C2 B6 63.03(16) . . ?
C1 C2 B3 62.27(14) . . ?
B7 C2 B3 62.71(15) . . ?
B11 C2 B3 115.7(2) . . ?
B6 C2 B3 115.65(19) . . ?
C1 C2 H2 112.4(15) . . ?
B7 C2 H2 124.7(16) . . ?
B11 C2 H2 122.4(14) . . ?
B6 C2 H2 112.6(15) . . ?
B3 C2 H2 116.1(14) . . ?
C2 B3 C1 56.79(13) . . ?
C2 B3 B8 103.68(19) . . ?
C1 B3 B8 104.88(19) . . ?
C2 B3 B7 58.06(14) . . ?
C1 B3 B7 104.60(18) . . ?
B8 B3 B7 60.02(16) . . ?
C2 B3 B4 103.35(18) . . ?
C1 B3 B4 58.24(14) . . ?
B8 B3 B4 60.42(16) . . ?
B7 B3 B4 108.0(2) . . ?
C2 B3 H3 117.8(12) . . ?
C1 B3 H3 114.7(12) . . ?
B8 B3 H3 133.5(13) . . ?
B7 B3 H3 126.5(12) . . ?
B4 B3 H3 123.1(12) . . ?
C1 B4 B5 58.67(14) . . ?
C1 B4 B3 59.54(15) . . ?
B5 B4 B3 108.2(2) . . ?
C1 B4 B9 104.86(19) . . ?
B5 B4 B9 59.77(16) . . ?
B3 B4 B9 107.5(2) . . ?
C1 B4 B8 104.80(19) . . ?
B5 B4 B8 107.77(19) . . ?
B3 B4 B8 59.01(15) . . ?
B9 B4 B8 60.21(16) . . ?
C1 B4 H4 115.5(12) . . ?
B5 B4 H4 121.1(12) . . ?
B3 B4 H4 115.8(12) . . ?
B9 B4 H4 131.2(12) . . ?
B8 B4 H4 127.6(12) . . ?
C1 B5 B6 59.68(16) . . ?
C1 B5 B9 105.37(19) . . ?
B6 B5 B9 108.5(2) . . ?
C1 B5 B10 105.59(19) . . ?
B6 B5 B10 59.95(16) . . ?
B9 B5 B10 60.14(16) . . ?
C1 B5 B4 58.90(15) . . ?
B6 B5 B4 109.0(2) . . ?
B9 B5 B4 60.21(15) . . ?
B10 B5 B4 108.5(2) . . ?
C1 B5 H5 119.1(16) . . ?
B6 B5 H5 121.7(15) . . ?
B9 B5 H5 124.4(16) . . ?
B10 B5 H5 127.7(15) . . ?
B4 B5 H5 116.9(14) . . ?
C2 B6 C1 56.96(14) . . ?
C2 B6 B5 103.61(19) . . ?
C1 B6 B5 58.67(15) . . ?
C2 B6 B10 103.38(19) . . ?
C1 B6 B10 105.08(19) . . ?
B5 B6 B10 60.29(16) . . ?
C2 B6 B11 57.89(15) . . ?
C1 B6 B11 104.61(18) . . ?
B5 B6 B11 107.7(2) . . ?
B10 B6 B11 59.66(15) . . ?
C2 B6 H6 114.7(12) . . ?
C1 B6 H6 115.4(12) . . ?
B5 B6 H6 127.1(12) . . ?
B10 B6 H6 134.9(12) . . ?
B11 B6 H6 123.1(12) . . ?
C2 B7 B12 104.21(19) . . ?
C2 B7 B8 104.14(18) . . ?
B12 B7 B8 60.56(17) . . ?
C2 B7 B3 59.24(15) . . ?
B12 B7 B3 108.4(2) . . ?
B8 B7 B3 59.45(16) . . ?
C2 B7 B11 58.28(15) . . ?
B12 B7 B11 59.91(16) . . ?
B8 B7 B11 108.14(19) . . ?
B3 B7 B11 108.51(19) . . ?
C2 B7 H7 118.3(14) . . ?
B12 B7 H7 129.0(13) . . ?
B8 B7 H7 126.5(13) . . ?
B3 B7 H7 116.7(12) . . ?
B11 B7 H7 121.0(12) . . ?
B3 B8 B7 60.52(16) . . ?
B3 B8 B4 60.57(15) . . ?
B7 B8 B4 108.5(2) . . ?
B3 B8 B12 108.5(2) . . ?
B7 B8 B12 59.63(16) . . ?
B4 B8 B12 108.12(18) . . ?
B3 B8 B9 108.47(19) . . ?
B7 B8 B9 107.7(2) . . ?
B4 B8 B9 59.81(15) . . ?
B12 B8 B9 60.03(15) . . ?
B3 B8 H8 120.3(16) . . ?
B7 B8 H8 122.4(16) . . ?
B4 B8 H8 120.4(15) . . ?
B12 B8 H8 122.8(15) . . ?
B9 B8 H8 121.9(16) . . ?
B5 B9 B10 59.97(16) . . ?
B5 B9 B4 60.02(15) . . ?
B10 B9 B4 108.2(2) . . ?
B5 B9 B12 108.1(2) . . ?
B10 B9 B12 60.31(16) . . ?
B4 B9 B12 108.1(2) . . ?
B5 B9 B8 107.8(2) . . ?
B10 B9 B8 108.0(2) . . ?
B4 B9 B8 59.98(16) . . ?
B12 B9 B8 59.82(16) . . ?
B5 B9 H9 118.4(13) . . ?
B10 B9 H9 121.2(12) . . ?
B4 B9 H9 119.7(12) . . ?
B12 B9 H9 124.9(13) . . ?
B8 B9 H9 124.1(12) . . ?
B11 B10 B6 60.68(15) . . ?
B11 B10 B5 108.1(2) . . ?
B6 B10 B5 59.76(16) . . ?
B11 B10 B9 108.0(2) . . ?
B6 B10 B9 108.1(2) . . ?
B5 B10 B9 59.89(16) . . ?
B11 B10 B12 59.78(16) . . ?
B6 B10 B12 108.4(2) . . ?
B5 B10 B12 107.8(2) . . ?
B9 B10 B12 60.08(16) . . ?
B11 B10 H10 121.3(15) . . ?
B6 B10 H10 119.6(16) . . ?
B5 B10 H10 121.1(14) . . ?
B9 B10 H10 123.0(16) . . ?
B12 B10 H10 123.4(15) . . ?
C2 B11 B10 104.29(19) . . ?
C2 B11 B12 103.9(2) . . ?
B10 B11 B12 60.71(15) . . ?
C2 B11 B7 58.26(15) . . ?
B10 B11 B7 108.1(2) . . ?
B12 B11 B7 59.48(16) . . ?
C2 B11 B6 59.08(15) . . ?
B10 B11 B6 59.66(15) . . ?
B12 B11 B6 108.4(2) . . ?
B7 B11 B6 108.3(2) . . ?
C2 B11 H11 114.5(13) . . ?
B10 B11 H11 129.5(12) . . ?
B12 B11 H11 132.0(13) . . ?
B7 B11 H11 119.2(12) . . ?
B6 B11 H11 115.6(13) . . ?
B7 B12 B11 60.61(16) . . ?
B7 B12 B8 59.81(16) . . ?
B11 B12 B8 108.1(2) . . ?
B7 B12 B9 108.0(2) . . ?
B11 B12 B9 107.4(2) . . ?
B8 B12 B9 60.15(15) . . ?
B7 B12 B10 108.0(2) . . ?
B11 B12 B10 59.50(15) . . ?
B8 B12 B10 107.76(19) . . ?
B9 B12 B10 59.61(15) . . ?
B7 B12 H12 122.1(15) . . ?
B11 B12 H12 120.0(15) . . ?
B8 B12 H12 123.9(14) . . ?
B9 B12 H12 122.7(15) . . ?
B10 B12 H12 120.3(14) . . ?
C14 C13 C18 119.3(2) . . ?
C14 C13 C1 120.6(2) . . ?
C18 C13 C1 120.1(2) . . ?
C13 C14 C15 120.9(2) . . ?
C13 C14 H14 120.8(15) . . ?
C15 C14 H14 118.3(15) . . ?
C14 C15 C16 119.3(2) . . ?
C14 C15 C19 119.4(2) . . ?
C16 C15 C19 121.3(2) . . ?
C17 C16 C15 119.5(2) . . ?
C17 C16 H16 119.5(17) . . ?
C15 C16 H16 120.9(17) . . ?
C16 C17 C18 121.0(2) . . ?
C16 C17 H17 116.4(18) . . ?
C18 C17 H17 122.3(18) . . ?
C17 C18 C13 119.9(2) . . ?
C17 C18 H18 122.6(14) . . ?
C13 C18 H18 117.5(14) . . ?
C20 C19 C15 178.2(3) . . ?
C19 C20 H20 176(2) . . ?

loop_
_geom_bond_atom_site_label_1
_geom_bond_atom_site_label_2
_geom_bond_distance
_geom_bond_site_symmetry_2
_geom_bond_publ_flag
C1 C13 1.504(3) . ?
C1 C2 1.648(3) . ?
C1 B4 1.720(4) . ?
C1 B5 1.716(4) . ?
C1 B6 1.734(4) . ?
C1 B3 1.743(3) . ?
C2 B7 1.700(4) . ?
C2 B11 1.701(4) . ?
C2 B6 1.722(4) . ?
C2 B3 1.722(4) . ?
C2 H2 0.97(3) . ?
B3 B8 1.761(4) . ?
B3 B7 1.781(4) . ?
B3 B4 1.790(4) . ?
B3 H3 1.09(2) . ?
B4 B5 1.780(4) . ?
B4 B9 1.784(4) . ?
B4 B8 1.787(4) . ?
B4 H4 1.15(2) . ?
B5 B6 1.768(4) . ?
B5 B9 1.776(4) . ?
B5 B10 1.777(4) . ?
B5 H5 1.09(3) . ?
B6 B10 1.771(4) . ?
B6 B11 1.789(4) . ?
B6 H6 1.09(2) . ?
B7 B12 1.768(4) . ?
B7 B8 1.772(4) . ?
B7 B11 1.789(4) . ?
B7 H7 1.14(2) . ?
B8 B12 1.785(4) . ?
B8 B9 1.791(4) . ?
B8 H8 1.13(3) . ?
B9 B10 1.780(4) . ?
B9 B12 1.789(4) . ?
B9 H9 1.13(3) . ?
B10 B11 1.771(4) . ?
B10 B12 1.793(4) . ?
B10 H10 1.11(3) . ?
B11 B12 1.776(4) . ?
B11 H11 1.14(2) . ?
B12 H12 1.17(3) . ?
C13 C14 1.392(4) . ?
C13 C18 1.394(3) . ?
C14 C15 1.393(3) . ?
C14 H14 1.05(3) . ?
C15 C16 1.404(3) . ?
C15 C19 1.437(4) . ?
C16 C17 1.381(4) . ?
C16 H16 0.94(3) . ?
C17 C18 1.388(4) . ?
C17 H17 1.01(3) . ?
C18 H18 1.07(3) . ?
C19 C20 1.194(4) . ?
C20 H20 1.01(4) . ?
